data_1553644
loop_
_publ_author_name
'Thorarinsdottir, Agnes E.'
'Gaudette, Alexandra I.'
'Harris, T. David'

_publ_section_title
;
 Spin-crossover and high-spin iron(ii) complexes as chemical shift
 <sup>19</sup>F magnetic resonance thermometers.
;
_journal_issue 3
_journal_name_full 'Chemical science'
_journal_page_first 2448
_journal_page_last 2456
_journal_paper_doi 10.1039/c6sc04287b
_journal_volume 8
_journal_year 2017
_chemical_formula_moiety 'C25 H30 F2 Fe N6, 2(B F4), 0.5(C2 H3 N)'
_chemical_formula_sum 'C26 H31.5 B2 F10 Fe N6.5'
_chemical_formula_weight 702.55
_space_group_crystal_system triclinic
_space_group_IT_number 2
_space_group_name_Hall '-P 1'
_space_group_name_H-M_alt 'P -1'
_atom_sites_solution_hydrogens geom
_atom_sites_solution_primary direct
_audit_creation_date 2016-08-01
_audit_creation_method
;
Olex2 1.2
(compiled 2016.02.19 svn.r3266 for OlexSys, GUI svn.r5155)
;
_audit_update_record
;
2016-09-20 deposited with the CCDC.
2017-01-06 downloaded from the CCDC.
;
_cell_angle_alpha 110.254(3)
_cell_angle_beta 106.434(3)
_cell_angle_gamma 91.133(3)
_cell_formula_units_Z 4
_cell_length_a 11.4603(7)
_cell_length_b 14.9231(8)
_cell_length_c 18.6992(11)
_cell_measurement_reflns_used 9010
_cell_measurement_temperature 100
_cell_measurement_theta_max 60.094
_cell_measurement_theta_min 4.420
_cell_volume 2853.0(3)
_computing_cell_refinement 'SAINT V8.34A (Bruker, 2013)'
_computing_data_collection 'APEX2 V2014.11-0 (Bruker, 2014)'
_computing_data_reduction 'Bruker SAINT'
_computing_molecular_graphics 'Olex2 (Dolomanov et al., 2009)'
_computing_publication_material 'Olex2 (Dolomanov et al., 2009)'
_computing_structure_refinement 'XL (Sheldrick, 2008)'
_computing_structure_solution 'XT (Sheldrick, 2015)'
_diffrn_ambient_temperature 100.02
_diffrn_detector_area_resol_mean 8
_diffrn_measured_fraction_theta_full 0.998
_diffrn_measured_fraction_theta_max 0.984
_diffrn_measurement_device_type 'Bruker Kappa APEX CCD area detector'
_diffrn_measurement_method '\w and \f scans'
_diffrn_radiation_monochromator graphite
_diffrn_radiation_type MoK\a
_diffrn_radiation_wavelength 0.71073
_diffrn_reflns_av_R_equivalents 0.0360
_diffrn_reflns_av_unetI/netI 0.0227
_diffrn_reflns_Laue_measured_fraction_full 0.998
_diffrn_reflns_Laue_measured_fraction_max 0.984
_diffrn_reflns_limit_h_max 16
_diffrn_reflns_limit_h_min -16
_diffrn_reflns_limit_k_max 21
_diffrn_reflns_limit_k_min -21
_diffrn_reflns_limit_l_max 26
_diffrn_reflns_limit_l_min -26
_diffrn_reflns_number 126647
_diffrn_reflns_point_group_measured_fraction_full 0.998
_diffrn_reflns_point_group_measured_fraction_max 0.984
_diffrn_reflns_theta_full 26.000
_diffrn_reflns_theta_max 30.419
_diffrn_reflns_theta_min 1.220
_diffrn_source 'sealed tube'
_exptl_absorpt_coefficient_mu 0.626
_exptl_absorpt_correction_T_max 0.7460
_exptl_absorpt_correction_T_min 0.7115
_exptl_absorpt_correction_type multi-scan
_exptl_absorpt_process_details
;
SADABS-2014/5 (Bruker,2014/5) was used for absorption correction.
wR2(int) was 0.0800 before and 0.0481 after correction.
The Ratio of minimum to maximum transmission is 0.9538.
The \l/2 correction factor is Not present.
;
_exptl_crystal_colour 'dark red'
_exptl_crystal_colour_modifier dark
_exptl_crystal_colour_primary red
_exptl_crystal_density_diffrn 1.636
_exptl_crystal_description block
_exptl_crystal_F_000 1436
_exptl_crystal_recrystallization_method
'Single crystals were grown by vapor diffusion of diethyl ether into a dark yellow acetonitrile solution of the complex'
_exptl_crystal_size_max 0.336
_exptl_crystal_size_mid 0.115
_exptl_crystal_size_min 0.109
_refine_diff_density_max 1.613
_refine_diff_density_min -1.267
_refine_diff_density_rms 0.077
_refine_ls_extinction_method none
_refine_ls_goodness_of_fit_ref 1.059
_refine_ls_hydrogen_treatment constr
_refine_ls_matrix_type full
_refine_ls_number_parameters 843
_refine_ls_number_reflns 16997
_refine_ls_number_restraints 0
_refine_ls_restrained_S_all 1.059
_refine_ls_R_factor_all 0.0527
_refine_ls_R_factor_gt 0.0448
_refine_ls_shift/su_max 0.001
_refine_ls_shift/su_mean 0.000
_refine_ls_structure_factor_coef Fsqd
_refine_ls_weighting_details 'w=1/[\s^2^(Fo^2^)+(0.0409P)^2^+4.5304P] where P=(Fo^2^+2Fc^2^)/3'
_refine_ls_weighting_scheme calc
_refine_ls_wR_factor_gt 0.1107
_refine_ls_wR_factor_ref 0.1153
_reflns_Friedel_coverage 0.000
_reflns_number_gt 14741
_reflns_number_total 16997
_reflns_threshold_expression 'I > 2\s(I)'
_cod_data_source_file c6sc04287b2.cif
_cod_data_source_block aet11_work
_cod_original_formula_sum 'C26 H31.50 B2 F10 Fe N6.50'
_cod_database_code 1553644
_shelx_space_group_comment
;
The symmetry employed for this shelxl refinement is uniquely defined
by the following loop, which should always be used as a source of
symmetry information in preference to the above space-group names.
They are only intended as comments.
;
_shelx_estimated_absorpt_t_max 0.935
_shelx_estimated_absorpt_t_min 0.817
_olex2_refinement_description
;
1. Fixed Uiso
 At 1.2 times of:
  All C(H) groups, All C(H,H) groups
 At 1.5 times of:
  All C(H,H,H) groups
2. Others
 Sof(F20A)=1-FVAR(1)
 Sof(F20)=FVAR(1)
 Sof(F19A)=1-FVAR(2)
 Sof(F19)=FVAR(2)
3.a Secondary CH2 refined with riding coordinates:
 C1(H1A,H1B), C2(H2A,H2B), C3(H3A,H3B), C4(H4A,H4B), C5(H5A,H5B), C6(H6A,H6B),
 C7(H7A,H7B), C14(H14A,H14B), C20(H20A,H20B), C26(H26A,H26B), C27(H27A,H27B),
 C28(H28A,H28B), C29(H29A,H29B), C30(H30A,H30B), C31(H31A,H31B), C32(H32A,H32B),
  C39(H39A,H39B), C45(H45A,H45B)
3.b Aromatic/amide H refined with riding coordinates:
 C9(H9), C10(H10), C11(H11), C17(H17), C18(H18), C19(H19), C23(H23), C24(H24),
 C25(H25), C34(H34), C35(H35), C36(H36), C42(H42), C43(H43), C44(H44), C48(H48),
  C49(H49), C50(H50)
3.c Idealised Me refined as rotating group:
 C13(H13A,H13B,H13C), C38(H38A,H38B,H38C), C52(H52A,H52B,H52C)
;
_shelx_shelxl_version_number 2014/7
_olex2_date_sample_data_collection 2016-05-28
_olex2_date_sample_submission 2016-05-28
_olex2_exptl_crystal_mounting_method 'Mounted in Paratone-N oil'
_olex2_submission_original_sample_id aet11
_olex2_submission_special_instructions 'No special instructions were received'

loop_
_space_group_symop_operation_xyz
'x, y, z'
'-x, -y, -z'

loop_
_atom_site_label
_atom_site_type_symbol
_atom_site_fract_x
_atom_site_fract_y
_atom_site_fract_z
_atom_site_U_iso_or_equiv
_atom_site_adp_type
_atom_site_occupancy
_atom_site_site_symmetry_order
_atom_site_calc_flag
_atom_site_refinement_flags_posn
_atom_site_refinement_flags_occupancy
_atom_site_disorder_assembly
_atom_site_disorder_group
Fe1 Fe 0.69044(2) 0.93471(2) 0.74146(2) 0.01348(6) Uani 1 1 d . . . .
F1 F 1.01797(12) 0.72475(9) 0.66940(7) 0.0262(3) Uani 1 1 d . . . .
F2 F 0.75516(13) 1.27975(9) 0.75580(9) 0.0324(3) Uani 1 1 d . . . .
N1 N 0.78214(15) 0.85195(11) 0.79733(9) 0.0161(3) Uani 1 1 d . . . .
N2 N 0.80915(15) 1.04506(11) 0.83066(9) 0.0167(3) Uani 1 1 d . . . .
N3 N 0.59255(15) 0.95441(12) 0.81788(10) 0.0187(3) Uani 1 1 d . . . .
N4 N 0.53857(15) 0.83296(11) 0.66463(10) 0.0189(3) Uani 1 1 d . . . .
N5 N 0.80770(14) 0.89994(11) 0.67947(9) 0.0148(3) Uani 1 1 d . . . .
N6 N 0.63023(15) 1.03533(11) 0.69984(10) 0.0184(3) Uani 1 1 d . . . .
C1 C 0.89095(18) 0.91215(14) 0.86719(11) 0.0198(4) Uani 1 1 d . . . .
H1A H 0.9619 0.8753 0.8699 0.024 Uiso 1 1 calc R . . .
H1B H 0.8707 0.9268 0.9178 0.024 Uiso 1 1 calc R . . .
C2 C 0.92504(17) 1.00593(14) 0.85804(12) 0.0192(3) Uani 1 1 d . . . .
H2A H 0.9783 1.0527 0.9099 0.023 Uiso 1 1 calc R . . .
H2B H 0.9701 0.9938 0.8183 0.023 Uiso 1 1 calc R . . .
C3 C 0.75754(19) 1.08605(14) 0.89960(12) 0.0227(4) Uani 1 1 d . . . .
H3A H 0.7968 1.0620 0.9426 0.027 Uiso 1 1 calc R . . .
H3B H 0.7760 1.1572 0.9219 0.027 Uiso 1 1 calc R . . .
C4 C 0.6205(2) 1.05729(15) 0.87176(13) 0.0243(4) Uani 1 1 d . . . .
H4A H 0.5911 1.0668 0.9185 0.029 Uiso 1 1 calc R . . .
H4B H 0.5785 1.0978 0.8428 0.029 Uiso 1 1 calc R . . .
C5 C 0.62663(19) 0.88923(15) 0.86485(12) 0.0218(4) Uani 1 1 d . . . .
H5A H 0.5513 0.8604 0.8688 0.026 Uiso 1 1 calc R . . .
H5B H 0.6794 0.9278 0.9199 0.026 Uiso 1 1 calc R . . .
C6 C 0.69406(18) 0.80938(14) 0.82548(12) 0.0199(4) Uani 1 1 d . . . .
H6A H 0.7385 0.7811 0.8645 0.024 Uiso 1 1 calc R . . .
H6B H 0.6350 0.7578 0.7797 0.024 Uiso 1 1 calc R . . .
C7 C 0.46166(18) 0.93015(16) 0.77000(13) 0.0245(4) Uani 1 1 d . . . .
H7A H 0.4332 0.9835 0.7524 0.029 Uiso 1 1 calc R . . .
H7B H 0.4118 0.9202 0.8027 0.029 Uiso 1 1 calc R . . .
C8 C 0.44724(18) 0.84029(15) 0.69890(13) 0.0224(4) Uani 1 1 d . . . .
C9 C 0.3417(2) 0.77423(17) 0.66822(15) 0.0298(5) Uani 1 1 d . . . .
H9 H 0.2816 0.7817 0.6952 0.036 Uiso 1 1 calc R . . .
C10 C 0.3265(2) 0.69775(16) 0.59777(16) 0.0340(5) Uani 1 1 d . . . .
H10 H 0.2575 0.6495 0.5764 0.041 Uiso 1 1 calc R . . .
C11 C 0.4124(2) 0.69233(15) 0.55910(14) 0.0300(5) Uani 1 1 d . . . .
H11 H 0.4009 0.6415 0.5091 0.036 Uiso 1 1 calc R . . .
C12 C 0.51738(19) 0.76093(14) 0.59233(12) 0.0227(4) Uani 1 1 d . . . .
C13 C 0.6031(2) 0.75751(16) 0.54473(13) 0.0281(4) Uani 1 1 d . . . .
H13A H 0.6233 0.8223 0.5460 0.042 Uiso 1 1 calc GR . . .
H13B H 0.5639 0.7141 0.4891 0.042 Uiso 1 1 calc GR . . .
H13C H 0.6784 0.7339 0.5677 0.042 Uiso 1 1 calc GR . . .
C14 C 0.82459(18) 0.77710(13) 0.73767(11) 0.0189(3) Uani 1 1 d . . . .
H14A H 0.7565 0.7251 0.7020 0.023 Uiso 1 1 calc R . . .
H14B H 0.8922 0.7487 0.7650 0.023 Uiso 1 1 calc R . . .
C15 C 0.86840(17) 0.82596(13) 0.69019(11) 0.0161(3) Uani 1 1 d . . . .
C16 C 0.96084(18) 0.79851(14) 0.65662(11) 0.0188(3) Uani 1 1 d . . . .
C17 C 0.99539(18) 0.84268(15) 0.61093(11) 0.0209(4) Uani 1 1 d . . . .
H17 H 1.0597 0.8233 0.5885 0.025 Uiso 1 1 calc R . . .
C18 C 0.93112(18) 0.91716(14) 0.59939(11) 0.0190(3) Uani 1 1 d . . . .
H18 H 0.9503 0.9498 0.5678 0.023 Uiso 1 1 calc R . . .
C19 C 0.83908(17) 0.94349(13) 0.63407(11) 0.0167(3) Uani 1 1 d . . . .
H19 H 0.7961 0.9945 0.6255 0.020 Uiso 1 1 calc R . . .
C20 C 0.82661(18) 1.11950(13) 0.79730(12) 0.0193(3) Uani 1 1 d . . . .
H20A H 0.8912 1.1049 0.7708 0.023 Uiso 1 1 calc R . . .
H20B H 0.8525 1.1836 0.8409 0.023 Uiso 1 1 calc R . . .
C21 C 0.70673(18) 1.11967(13) 0.73752(12) 0.0192(3) Uani 1 1 d . . . .
C22 C 0.6766(2) 1.19828(14) 0.71614(14) 0.0247(4) Uani 1 1 d . . . .
C23 C 0.5722(2) 1.19427(16) 0.65581(15) 0.0296(5) Uani 1 1 d . . . .
H23 H 0.5529 1.2487 0.6416 0.035 Uiso 1 1 calc R . . .
C24 C 0.4967(2) 1.10713(17) 0.61681(15) 0.0290(4) Uani 1 1 d . . . .
H24 H 0.4243 1.1003 0.5741 0.035 Uiso 1 1 calc R . . .
C25 C 0.52705(19) 1.02984(15) 0.64020(13) 0.0228(4) Uani 1 1 d . . . .
H25 H 0.4735 0.9708 0.6134 0.027 Uiso 1 1 calc R . . .
Fe2 Fe 0.79121(2) 0.56693(2) 0.23580(2) 0.01265(6) Uani 1 1 d . . . .
F3 F 1.03275(11) 0.60656(9) 0.52223(7) 0.0226(2) Uani 1 1 d . . . .
F4 F 0.38973(12) 0.33921(9) 0.11672(8) 0.0284(3) Uani 1 1 d . . . .
N7 N 0.83132(15) 0.55785(11) 0.13602(10) 0.0168(3) Uani 1 1 d . . . .
N8 N 0.96940(14) 0.55771(11) 0.28019(9) 0.0159(3) Uani 1 1 d . . . .
N9 N 0.77003(15) 0.42208(11) 0.18996(9) 0.0170(3) Uani 1 1 d . . . .
N10 N 0.80598(14) 0.71395(11) 0.25678(9) 0.0147(3) Uani 1 1 d . . . .
N11 N 0.78862(14) 0.57140(11) 0.34219(9) 0.0148(3) Uani 1 1 d . . . .
N12 N 0.61119(14) 0.54821(11) 0.18967(9) 0.0149(3) Uani 1 1 d . . . .
C26 C 0.96842(18) 0.56085(15) 0.15097(12) 0.0215(4) Uani 1 1 d . . . .
H26A H 0.9955 0.6016 0.1251 0.026 Uiso 1 1 calc R . . .
H26B H 0.9881 0.4950 0.1268 0.026 Uiso 1 1 calc R . . .
C27 C 1.03671(18) 0.60114(15) 0.24018(12) 0.0207(4) Uani 1 1 d . . . .
H27A H 1.1217 0.5848 0.2501 0.025 Uiso 1 1 calc R . . .
H27B H 1.0403 0.6721 0.2616 0.025 Uiso 1 1 calc R . . .
C28 C 0.98822(18) 0.45330(14) 0.26316(12) 0.0201(4) Uani 1 1 d . . . .
H28A H 1.0493 0.4477 0.3104 0.024 Uiso 1 1 calc R . . .
H28B H 1.0208 0.4298 0.2172 0.024 Uiso 1 1 calc R . . .
C29 C 0.86863(18) 0.39136(13) 0.24419(12) 0.0198(4) Uani 1 1 d . . . .
H29A H 0.8759 0.3226 0.2179 0.024 Uiso 1 1 calc R . . .
H29B H 0.8491 0.3995 0.2942 0.024 Uiso 1 1 calc R . . .
C30 C 0.78435(19) 0.38683(14) 0.10705(12) 0.0209(4) Uani 1 1 d . . . .
H30A H 0.7239 0.3292 0.0717 0.025 Uiso 1 1 calc R . . .
H30B H 0.8676 0.3683 0.1101 0.025 Uiso 1 1 calc R . . .
C31 C 0.76481(19) 0.46519(14) 0.07226(11) 0.0200(4) Uani 1 1 d . . . .
H31A H 0.7966 0.4498 0.0259 0.024 Uiso 1 1 calc R . . .
H31B H 0.6762 0.4702 0.0536 0.024 Uiso 1 1 calc R . . .
C32 C 0.78726(18) 0.64063(13) 0.11554(11) 0.0182(3) Uani 1 1 d . . . .
H32A H 0.6977 0.6269 0.0881 0.022 Uiso 1 1 calc R . . .
H32B H 0.8280 0.6518 0.0787 0.022 Uiso 1 1 calc R . . .
C33 C 0.81511(16) 0.72865(13) 0.19041(11) 0.0169(3) Uani 1 1 d . . . .
C34 C 0.83738(18) 0.81874(14) 0.18738(13) 0.0210(4) Uani 1 1 d . . . .
H34 H 0.8488 0.8248 0.1408 0.025 Uiso 1 1 calc R . . .
C35 C 0.8427(2) 0.89987(14) 0.25371(13) 0.0250(4) Uani 1 1 d . . . .
H35 H 0.8572 0.9627 0.2535 0.030 Uiso 1 1 calc R . . .
C36 C 0.82620(19) 0.88704(14) 0.31986(13) 0.0231(4) Uani 1 1 d . . . .
H36 H 0.8262 0.9415 0.3652 0.028 Uiso 1 1 calc R . . .
C37 C 0.80954(17) 0.79433(13) 0.32094(11) 0.0176(3) Uani 1 1 d . . . .
C38 C 0.7907(2) 0.78591(14) 0.39432(12) 0.0225(4) Uani 1 1 d . . . .
H38A H 0.7177 0.7398 0.3789 0.034 Uiso 1 1 calc GR . . .
H38B H 0.7794 0.8490 0.4295 0.034 Uiso 1 1 calc GR . . .
H38C H 0.8626 0.7634 0.4227 0.034 Uiso 1 1 calc GR . . .
C39 C 1.00544(16) 0.61218(14) 0.36746(11) 0.0179(3) Uani 1 1 d . . . .
H39A H 1.0189 0.6822 0.3790 0.022 Uiso 1 1 calc R . . .
H39B H 1.0823 0.5929 0.3949 0.022 Uiso 1 1 calc R . . .
C40 C 0.90264(16) 0.58928(12) 0.39579(11) 0.0155(3) Uani 1 1 d . . . .
C41 C 0.91726(17) 0.58877(13) 0.47136(11) 0.0175(3) Uani 1 1 d . . . .
C42 C 0.82002(18) 0.56995(14) 0.49597(11) 0.0194(3) Uani 1 1 d . . . .
H42 H 0.8317 0.5695 0.5482 0.023 Uiso 1 1 calc R . . .
C43 C 0.70412(18) 0.55166(13) 0.44045(11) 0.0182(3) Uani 1 1 d . . . .
H43 H 0.6337 0.5380 0.4540 0.022 Uiso 1 1 calc R . . .
C44 C 0.69185(17) 0.55345(13) 0.36510(11) 0.0161(3) Uani 1 1 d . . . .
H44 H 0.6118 0.5415 0.3279 0.019 Uiso 1 1 calc R . . .
C45 C 0.64641(18) 0.38696(13) 0.18706(12) 0.0198(4) Uani 1 1 d . . . .
H45A H 0.6490 0.3831 0.2393 0.024 Uiso 1 1 calc R . . .
H45B H 0.6180 0.3219 0.1451 0.024 Uiso 1 1 calc R . . .
C46 C 0.56007(17) 0.45621(13) 0.16848(11) 0.0173(3) Uani 1 1 d . . . .
C47 C 0.43433(18) 0.43168(14) 0.13634(11) 0.0204(4) Uani 1 1 d . . . .
C48 C 0.35615(18) 0.49753(16) 0.12467(12) 0.0239(4) Uani 1 1 d . . . .
H48 H 0.2697 0.4800 0.1032 0.029 Uiso 1 1 calc R . . .
C49 C 0.40968(18) 0.59075(16) 0.14584(12) 0.0220(4) Uani 1 1 d . . . .
H49 H 0.3599 0.6389 0.1383 0.026 Uiso 1 1 calc R . . .
C50 C 0.53593(17) 0.61356(14) 0.17797(11) 0.0177(3) Uani 1 1 d . . . .
H50 H 0.5710 0.6780 0.1924 0.021 Uiso 1 1 calc R . . .
F17 F 0.8399(3) 0.18942(18) 0.50750(13) 0.0947(10) Uani 1 1 d . . . .
F18 F 0.85886(16) 0.15388(11) 0.61787(9) 0.0406(4) Uani 1 1 d . . . .
F19 F 0.7197(4) 0.0621(4) 0.5103(3) 0.071(2) Uani 0.545(7) 1 d . P A 1
F20 F 0.7847(6) 0.0306(3) 0.4943(3) 0.0582(19) Uani 0.460(6) 1 d . P A 1
B4 B 0.8147(3) 0.1248(2) 0.53520(17) 0.0389(7) Uani 1 1 d . . . .
F9 F 0.73726(14) 0.53665(15) 0.73895(11) 0.0509(4) Uani 1 1 d . . . .
F10 F 0.56068(14) 0.58414(10) 0.68686(11) 0.0420(4) Uani 1 1 d . . . .
F11 F 0.6928(2) 0.53397(18) 0.61376(13) 0.0779(7) Uani 1 1 d . . . .
F12 F 0.58458(13) 0.42624(10) 0.63954(10) 0.0358(3) Uani 1 1 d . . . .
B2 B 0.6432(2) 0.52002(18) 0.66780(16) 0.0261(5) Uani 1 1 d . . . .
F5 F 0.19755(12) 0.98348(9) 0.94458(8) 0.0282(3) Uani 1 1 d . . . .
F6 F 0.1810(2) 0.82266(11) 0.88959(13) 0.0632(6) Uani 1 1 d . . . .
F7 F 0.20176(14) 0.91272(14) 0.81712(8) 0.0418(4) Uani 1 1 d . . . .
F8 F 0.36304(14) 0.91346(14) 0.92080(10) 0.0457(4) Uani 1 1 d . . . .
B1 B 0.2358(2) 0.90729(16) 0.89264(14) 0.0215(4) Uani 1 1 d . . . .
N13 N 0.5070(2) 0.29331(16) 0.96007(14) 0.0367(5) Uani 1 1 d . . . .
C51 C 0.45272(19) 0.22914(15) 0.96079(12) 0.0236(4) Uani 1 1 d . . . .
C52 C 0.3842(2) 0.14687(15) 0.96206(13) 0.0245(4) Uani 1 1 d . . . .
H52A H 0.3515 0.0990 0.9075 0.037 Uiso 1 1 calc GR . . .
H52B H 0.3163 0.1682 0.9832 0.037 Uiso 1 1 calc GR . . .
H52C H 0.4387 0.1181 0.9963 0.037 Uiso 1 1 calc GR . . .
F13 F 0.09413(13) 0.39089(10) 0.03048(9) 0.0346(3) Uani 1 1 d . . . .
F14 F 0.04911(15) 0.29939(12) 0.09656(9) 0.0379(3) Uani 1 1 d . . . .
F15 F -0.08213(14) 0.29191(13) -0.02334(9) 0.0453(4) Uani 1 1 d . . . .
F16 F 0.09940(19) 0.22945(12) -0.01765(11) 0.0520(5) Uani 1 1 d . . . .
B3 B 0.0411(2) 0.30181(17) 0.02215(15) 0.0253(5) Uani 1 1 d . . . .
F20A F 0.9120(4) 0.0640(3) 0.5089(2) 0.0561(14) Uani 0.540(6) 1 d . P A 2
F19A F 0.6827(4) 0.1562(4) 0.5178(3) 0.0686(19) Uani 0.455(7) 1 d . P A 2

loop_
_atom_site_aniso_label
_atom_site_aniso_U_11
_atom_site_aniso_U_22
_atom_site_aniso_U_33
_atom_site_aniso_U_23
_atom_site_aniso_U_13
_atom_site_aniso_U_12
Fe1 0.01451(12) 0.01207(11) 0.01326(11) 0.00329(9) 0.00525(9) -0.00023(8)
F1 0.0308(6) 0.0261(6) 0.0234(6) 0.0100(5) 0.0091(5) 0.0164(5)
F2 0.0341(7) 0.0181(6) 0.0483(8) 0.0109(6) 0.0194(6) 0.0015(5)
N1 0.0189(7) 0.0159(7) 0.0139(7) 0.0061(6) 0.0051(6) -0.0015(5)
N2 0.0186(7) 0.0151(7) 0.0162(7) 0.0040(6) 0.0072(6) -0.0009(5)
N3 0.0184(7) 0.0195(7) 0.0189(7) 0.0049(6) 0.0095(6) -0.0009(6)
N4 0.0213(8) 0.0150(7) 0.0182(7) 0.0063(6) 0.0028(6) -0.0015(6)
N5 0.0171(7) 0.0138(6) 0.0126(6) 0.0043(5) 0.0043(5) 0.0019(5)
N6 0.0199(7) 0.0167(7) 0.0196(7) 0.0053(6) 0.0093(6) 0.0047(6)
C1 0.0193(8) 0.0216(9) 0.0168(8) 0.0081(7) 0.0020(7) -0.0035(7)
C2 0.0167(8) 0.0202(8) 0.0185(8) 0.0066(7) 0.0032(7) -0.0030(6)
C3 0.0279(10) 0.0194(9) 0.0180(9) 0.0003(7) 0.0114(7) -0.0027(7)
C4 0.0285(10) 0.0218(9) 0.0231(9) 0.0022(7) 0.0163(8) 0.0010(8)
C5 0.0231(9) 0.0265(9) 0.0186(9) 0.0098(7) 0.0092(7) -0.0036(7)
C6 0.0224(9) 0.0206(8) 0.0189(8) 0.0106(7) 0.0061(7) -0.0041(7)
C7 0.0165(8) 0.0297(10) 0.0299(10) 0.0115(8) 0.0106(8) 0.0005(7)
C8 0.0181(8) 0.0231(9) 0.0262(10) 0.0129(8) 0.0024(7) -0.0013(7)
C9 0.0198(9) 0.0303(11) 0.0396(12) 0.0201(10) 0.0012(9) -0.0034(8)
C10 0.0219(10) 0.0235(10) 0.0461(14) 0.0150(10) -0.0073(9) -0.0063(8)
C11 0.0309(11) 0.0163(9) 0.0285(11) 0.0046(8) -0.0076(9) 0.0002(8)
C12 0.0254(9) 0.0160(8) 0.0207(9) 0.0059(7) -0.0009(7) 0.0024(7)
C13 0.0302(11) 0.0254(10) 0.0185(9) -0.0009(8) 0.0032(8) 0.0052(8)
C14 0.0248(9) 0.0162(8) 0.0188(8) 0.0089(7) 0.0079(7) 0.0049(7)
C15 0.0199(8) 0.0146(7) 0.0134(7) 0.0051(6) 0.0047(6) 0.0030(6)
C16 0.0201(8) 0.0182(8) 0.0155(8) 0.0043(7) 0.0036(7) 0.0060(7)
C17 0.0192(8) 0.0251(9) 0.0161(8) 0.0038(7) 0.0068(7) 0.0034(7)
C18 0.0218(9) 0.0212(9) 0.0139(8) 0.0059(7) 0.0061(7) -0.0011(7)
C19 0.0200(8) 0.0165(8) 0.0134(7) 0.0058(6) 0.0043(6) 0.0010(6)
C20 0.0222(9) 0.0134(8) 0.0231(9) 0.0056(7) 0.0101(7) -0.0008(6)
C21 0.0222(9) 0.0169(8) 0.0236(9) 0.0076(7) 0.0142(7) 0.0048(7)
C22 0.0263(10) 0.0171(8) 0.0378(11) 0.0107(8) 0.0196(9) 0.0054(7)
C23 0.0309(11) 0.0261(10) 0.0430(13) 0.0208(10) 0.0175(10) 0.0126(8)
C24 0.0248(10) 0.0312(11) 0.0361(12) 0.0175(9) 0.0099(9) 0.0112(8)
C25 0.0199(9) 0.0222(9) 0.0274(10) 0.0098(8) 0.0078(8) 0.0064(7)
Fe2 0.01249(11) 0.01190(11) 0.01409(11) 0.00488(9) 0.00475(9) 0.00172(8)
F3 0.0180(5) 0.0264(6) 0.0175(5) 0.0060(5) -0.0009(4) 0.0048(4)
F4 0.0276(6) 0.0250(6) 0.0296(6) 0.0086(5) 0.0070(5) -0.0110(5)
N7 0.0189(7) 0.0152(7) 0.0181(7) 0.0064(6) 0.0081(6) 0.0041(5)
N8 0.0141(7) 0.0162(7) 0.0185(7) 0.0065(6) 0.0065(6) 0.0033(5)
N9 0.0196(7) 0.0143(7) 0.0170(7) 0.0063(6) 0.0048(6) 0.0035(5)
N10 0.0127(6) 0.0136(6) 0.0175(7) 0.0052(5) 0.0052(5) 0.0010(5)
N11 0.0139(7) 0.0137(6) 0.0165(7) 0.0052(5) 0.0044(5) 0.0021(5)
N12 0.0147(7) 0.0159(7) 0.0138(7) 0.0057(5) 0.0036(5) 0.0003(5)
C26 0.0200(9) 0.0255(9) 0.0245(9) 0.0106(8) 0.0133(7) 0.0066(7)
C27 0.0168(8) 0.0236(9) 0.0269(9) 0.0115(8) 0.0117(7) 0.0045(7)
C28 0.0196(8) 0.0182(8) 0.0226(9) 0.0073(7) 0.0064(7) 0.0075(7)
C29 0.0230(9) 0.0156(8) 0.0210(9) 0.0082(7) 0.0047(7) 0.0061(7)
C30 0.0273(9) 0.0156(8) 0.0186(8) 0.0038(7) 0.0084(7) 0.0059(7)
C31 0.0266(9) 0.0173(8) 0.0156(8) 0.0045(7) 0.0075(7) 0.0040(7)
C32 0.0220(9) 0.0170(8) 0.0189(8) 0.0084(7) 0.0088(7) 0.0036(7)
C33 0.0146(8) 0.0166(8) 0.0204(8) 0.0079(7) 0.0055(6) 0.0022(6)
C34 0.0192(8) 0.0201(9) 0.0261(9) 0.0125(8) 0.0057(7) 0.0010(7)
C35 0.0252(10) 0.0161(8) 0.0316(11) 0.0099(8) 0.0045(8) -0.0009(7)
C36 0.0256(10) 0.0146(8) 0.0244(9) 0.0039(7) 0.0047(8) 0.0014(7)
C37 0.0147(8) 0.0160(8) 0.0187(8) 0.0043(7) 0.0027(6) 0.0013(6)
C38 0.0300(10) 0.0177(8) 0.0192(9) 0.0047(7) 0.0090(8) 0.0066(7)
C39 0.0134(7) 0.0205(8) 0.0189(8) 0.0065(7) 0.0043(6) 0.0016(6)
C40 0.0148(8) 0.0132(7) 0.0175(8) 0.0048(6) 0.0043(6) 0.0031(6)
C41 0.0166(8) 0.0157(8) 0.0167(8) 0.0046(6) 0.0015(6) 0.0046(6)
C42 0.0247(9) 0.0186(8) 0.0164(8) 0.0074(7) 0.0074(7) 0.0063(7)
C43 0.0204(8) 0.0179(8) 0.0194(8) 0.0081(7) 0.0092(7) 0.0040(6)
C44 0.0158(8) 0.0163(8) 0.0175(8) 0.0068(6) 0.0061(6) 0.0021(6)
C45 0.0217(9) 0.0147(8) 0.0214(9) 0.0067(7) 0.0043(7) -0.0023(6)
C46 0.0190(8) 0.0172(8) 0.0148(8) 0.0059(6) 0.0041(6) -0.0028(6)
C47 0.0209(9) 0.0222(9) 0.0169(8) 0.0065(7) 0.0055(7) -0.0061(7)
C48 0.0159(8) 0.0340(11) 0.0212(9) 0.0105(8) 0.0047(7) -0.0020(7)
C49 0.0160(8) 0.0308(10) 0.0215(9) 0.0124(8) 0.0057(7) 0.0051(7)
C50 0.0170(8) 0.0190(8) 0.0175(8) 0.0075(7) 0.0050(6) 0.0024(6)
F17 0.158(3) 0.0774(16) 0.0419(11) 0.0245(11) 0.0204(14) -0.0414(17)
F18 0.0618(10) 0.0340(8) 0.0268(7) 0.0082(6) 0.0182(7) 0.0070(7)
F19 0.051(3) 0.092(4) 0.049(2) 0.014(2) -0.0001(18) -0.043(3)
F20 0.095(5) 0.0241(17) 0.035(2) 0.0047(15) -0.002(2) 0.016(2)
B4 0.064(2) 0.0258(12) 0.0269(13) 0.0081(10) 0.0169(13) -0.0073(12)
F9 0.0255(7) 0.0738(12) 0.0438(9) 0.0180(9) 0.0006(7) 0.0064(8)
F10 0.0332(8) 0.0250(7) 0.0582(10) 0.0084(7) 0.0079(7) 0.0061(6)
F11 0.1013(18) 0.0869(16) 0.0498(11) 0.0161(11) 0.0439(12) -0.0296(13)
F12 0.0310(7) 0.0213(6) 0.0514(9) 0.0063(6) 0.0163(6) 0.0006(5)
B2 0.0229(11) 0.0257(11) 0.0300(12) 0.0088(9) 0.0107(9) -0.0010(8)
F5 0.0289(6) 0.0245(6) 0.0255(6) 0.0018(5) 0.0091(5) 0.0027(5)
F6 0.0995(16) 0.0196(7) 0.0816(14) 0.0099(8) 0.0561(13) -0.0041(8)
F7 0.0337(8) 0.0723(11) 0.0222(7) 0.0191(7) 0.0101(6) 0.0141(7)
F8 0.0285(7) 0.0761(12) 0.0395(8) 0.0271(8) 0.0122(6) 0.0244(8)
B1 0.0245(10) 0.0202(10) 0.0213(10) 0.0069(8) 0.0104(8) 0.0025(8)
N13 0.0348(11) 0.0376(11) 0.0405(12) 0.0240(10) 0.0042(9) -0.0027(9)
C51 0.0240(9) 0.0262(10) 0.0216(9) 0.0116(8) 0.0051(7) 0.0046(8)
C52 0.0265(10) 0.0259(10) 0.0258(10) 0.0135(8) 0.0099(8) 0.0041(8)
F13 0.0308(7) 0.0246(6) 0.0415(8) 0.0021(6) 0.0141(6) -0.0064(5)
F14 0.0438(8) 0.0484(9) 0.0309(7) 0.0161(7) 0.0226(6) 0.0170(7)
F15 0.0334(8) 0.0537(10) 0.0309(8) 0.0016(7) 0.0021(6) -0.0185(7)
F16 0.0823(13) 0.0317(8) 0.0598(11) 0.0101(7) 0.0562(10) 0.0180(8)
B3 0.0272(11) 0.0219(10) 0.0233(11) -0.0013(8) 0.0148(9) -0.0037(8)
F20A 0.086(3) 0.063(2) 0.053(2) 0.0354(18) 0.052(2) 0.038(2)
F19A 0.063(3) 0.105(4) 0.064(3) 0.051(3) 0.032(2) 0.052(3)

loop_
_atom_type_symbol
_atom_type_description
_atom_type_scat_dispersion_real
_atom_type_scat_dispersion_imag
_atom_type_scat_source
C C 0.0033 0.0016 'International Tables Vol C Tables 4.2.6.8 and 6.1.1.4'
H H 0.0000 0.0000 'International Tables Vol C Tables 4.2.6.8 and 6.1.1.4'
B B 0.0013 0.0007 'International Tables Vol C Tables 4.2.6.8 and 6.1.1.4'
F F 0.0171 0.0103 'International Tables Vol C Tables 4.2.6.8 and 6.1.1.4'
Fe Fe 0.3463 0.8444 'International Tables Vol C Tables 4.2.6.8 and 6.1.1.4'
N N 0.0061 0.0033 'International Tables Vol C Tables 4.2.6.8 and 6.1.1.4'

loop_
_geom_angle_atom_site_label_1
_geom_angle_atom_site_label_2
_geom_angle_atom_site_label_3
_geom_angle
N1 Fe1 N2 84.95(6)
N1 Fe1 N4 98.06(6)
N2 Fe1 N4 166.30(7)
N3 Fe1 N1 85.32(7)
N3 Fe1 N2 84.82(6)
N3 Fe1 N4 82.12(7)
N5 Fe1 N1 82.41(6)
N5 Fe1 N2 93.12(6)
N5 Fe1 N3 167.70(7)
N5 Fe1 N4 100.52(7)
N6 Fe1 N1 168.35(7)
N6 Fe1 N2 83.94(7)
N6 Fe1 N3 97.14(7)
N6 Fe1 N4 93.56(7)
N6 Fe1 N5 94.69(6)
C1 N1 Fe1 110.26(11)
C6 N1 Fe1 106.71(12)
C6 N1 C1 110.78(14)
C14 N1 Fe1 107.08(11)
C14 N1 C1 110.07(15)
C14 N1 C6 111.82(15)
C2 N2 Fe1 107.29(11)
C2 N2 C3 109.50(15)
C3 N2 Fe1 110.15(11)
C20 N2 Fe1 107.18(12)
C20 N2 C2 112.50(15)
C20 N2 C3 110.15(15)
C4 N3 Fe1 107.45(11)
C4 N3 C5 111.11(16)
C5 N3 Fe1 109.69(12)
C7 N3 Fe1 107.53(12)
C7 N3 C4 110.88(16)
C7 N3 C5 110.08(15)
C8 N4 Fe1 110.33(13)
C12 N4 Fe1 133.27(15)
C12 N4 C8 116.29(17)
C15 N5 Fe1 113.14(12)
C19 N5 Fe1 128.65(13)
C19 N5 C15 118.04(16)
C21 N6 Fe1 112.68(13)
C25 N6 Fe1 128.84(14)
C25 N6 C21 118.47(17)
N1 C1 H1A 109.5
N1 C1 H1B 109.5
N1 C1 C2 110.72(15)
H1A C1 H1B 108.1
C2 C1 H1A 109.5
C2 C1 H1B 109.5
N2 C2 C1 107.78(15)
N2 C2 H2A 110.2
N2 C2 H2B 110.2
C1 C2 H2A 110.2
C1 C2 H2B 110.2
H2A C2 H2B 108.5
N2 C3 H3A 109.6
N2 C3 H3B 109.6
H3A C3 H3B 108.1
C4 C3 N2 110.43(16)
C4 C3 H3A 109.6
C4 C3 H3B 109.6
N3 C4 C3 108.63(16)
N3 C4 H4A 110.0
N3 C4 H4B 110.0
C3 C4 H4A 110.0
C3 C4 H4B 110.0
H4A C4 H4B 108.3
N3 C5 H5A 109.3
N3 C5 H5B 109.3
N3 C5 C6 111.51(15)
H5A C5 H5B 108.0
C6 C5 H5A 109.3
C6 C5 H5B 109.3
N1 C6 C5 107.93(15)
N1 C6 H6A 110.1
N1 C6 H6B 110.1
C5 C6 H6A 110.1
C5 C6 H6B 110.1
H6A C6 H6B 108.4
N3 C7 H7A 110.0
N3 C7 H7B 110.0
N3 C7 C8 108.39(16)
H7A C7 H7B 108.4
C8 C7 H7A 110.0
C8 C7 H7B 110.0
N4 C8 C7 115.33(17)
N4 C8 C9 124.1(2)
C9 C8 C7 120.3(2)
C8 C9 H9 120.9
C10 C9 C8 118.3(2)
C10 C9 H9 120.9
C9 C10 H10 120.6
C11 C10 C9 118.8(2)
C11 C10 H10 120.6
C10 C11 H11 119.6
C10 C11 C12 120.8(2)
C12 C11 H11 119.6
N4 C12 C11 121.3(2)
N4 C12 C13 119.61(18)
C11 C12 C13 119.00(19)
C12 C13 H13A 109.5
C12 C13 H13B 109.5
C12 C13 H13C 109.5
H13A C13 H13B 109.5
H13A C13 H13C 109.5
H13B C13 H13C 109.5
N1 C14 H14A 110.4
N1 C14 H14B 110.4
N1 C14 C15 106.80(14)
H14A C14 H14B 108.6
C15 C14 H14A 110.4
C15 C14 H14B 110.4
N5 C15 C14 115.41(16)
N5 C15 C16 120.26(17)
C16 C15 C14 124.31(17)
F1 C16 C15 117.62(17)
F1 C16 C17 119.70(17)
C17 C16 C15 122.68(18)
C16 C17 H17 121.8
C16 C17 C18 116.41(18)
C18 C17 H17 121.8
C17 C18 H18 120.1
C19 C18 C17 119.70(18)
C19 C18 H18 120.1
N5 C19 C18 122.90(17)
N5 C19 H19 118.6
C18 C19 H19 118.6
N2 C20 H20A 110.0
N2 C20 H20B 110.0
N2 C20 C21 108.41(15)
H20A C20 H20B 108.4
C21 C20 H20A 110.0
C21 C20 H20B 110.0
N6 C21 C20 116.65(16)
N6 C21 C22 119.89(19)
C22 C21 C20 123.30(18)
F2 C22 C21 117.2(2)
F2 C22 C23 120.23(19)
C23 C22 C21 122.5(2)
C22 C23 H23 121.6
C22 C23 C24 116.8(2)
C24 C23 H23 121.6
C23 C24 H24 120.1
C23 C24 C25 119.8(2)
C25 C24 H24 120.1
N6 C25 C24 122.4(2)
N6 C25 H25 118.8
C24 C25 H25 118.8
N7 Fe2 N9 85.07(6)
N7 Fe2 N10 83.10(6)
N8 Fe2 N7 85.21(7)
N8 Fe2 N9 85.59(6)
N8 Fe2 N10 98.22(6)
N9 Fe2 N10 167.21(6)
N11 Fe2 N7 167.73(6)
N11 Fe2 N8 82.56(6)
N11 Fe2 N9 92.96(6)
N11 Fe2 N10 99.63(6)
N12 Fe2 N7 97.29(6)
N12 Fe2 N8 168.29(6)
N12 Fe2 N9 83.24(6)
N12 Fe2 N10 93.44(6)
N12 Fe2 N11 94.49(6)
C26 N7 Fe2 109.91(12)
C31 N7 Fe2 107.05(11)
C31 N7 C26 110.98(15)
C32 N7 Fe2 107.03(11)
C32 N7 C26 110.66(15)
C32 N7 C31 111.06(15)
C27 N8 Fe2 106.97(11)
C27 N8 C28 110.85(14)
C28 N8 Fe2 109.69(11)
C39 N8 Fe2 106.88(11)
C39 N8 C27 111.82(15)
C39 N8 C28 110.47(15)
C29 N9 Fe2 106.72(11)
C29 N9 C30 109.34(15)
C30 N9 Fe2 110.14(11)
C45 N9 Fe2 107.93(11)
C45 N9 C29 111.81(15)
C45 N9 C30 110.80(15)
C33 N10 Fe2 109.88(12)
C37 N10 Fe2 133.87(13)
C37 N10 C33 116.24(15)
C40 N11 Fe2 112.75(12)
C44 N11 Fe2 128.79(13)
C44 N11 C40 118.31(16)
C46 N12 Fe2 113.15(12)
C50 N12 Fe2 128.76(13)
C50 N12 C46 118.08(16)
N7 C26 H26A 109.5
N7 C26 H26B 109.5
N7 C26 C27 110.81(15)
H26A C26 H26B 108.1
C27 C26 H26A 109.5
C27 C26 H26B 109.5
N8 C27 C26 107.80(16)
N8 C27 H27A 110.1
N8 C27 H27B 110.1
C26 C27 H27A 110.1
C26 C27 H27B 110.1
H27A C27 H27B 108.5
N8 C28 H28A 109.4
N8 C28 H28B 109.4
N8 C28 C29 111.05(15)
H28A C28 H28B 108.0
C29 C28 H28A 109.4
C29 C28 H28B 109.4
N9 C29 C28 108.11(15)
N9 C29 H29A 110.1
N9 C29 H29B 110.1
C28 C29 H29A 110.1
C28 C29 H29B 110.1
H29A C29 H29B 108.4
N9 C30 H30A 109.6
N9 C30 H30B 109.6
N9 C30 C31 110.19(15)
H30A C30 H30B 108.1
C31 C30 H30A 109.6
C31 C30 H30B 109.6
N7 C31 C30 108.18(15)
N7 C31 H31A 110.1
N7 C31 H31B 110.1
C30 C31 H31A 110.1
C30 C31 H31B 110.1
H31A C31 H31B 108.4
N7 C32 H32A 109.7
N7 C32 H32B 109.7
N7 C32 C33 109.61(15)
H32A C32 H32B 108.2
C33 C32 H32A 109.7
C33 C32 H32B 109.7
N10 C33 C32 115.86(15)
N10 C33 C34 124.12(18)
C34 C33 C32 119.76(17)
C33 C34 H34 120.7
C35 C34 C33 118.69(19)
C35 C34 H34 120.7
C34 C35 H35 120.9
C36 C35 C34 118.27(18)
C36 C35 H35 120.9
C35 C36 H36 119.7
C35 C36 C37 120.59(19)
C37 C36 H36 119.7
N10 C37 C36 121.87(18)
N10 C37 C38 120.48(16)
C36 C37 C38 117.61(17)
C37 C38 H38A 109.5
C37 C38 H38B 109.5
C37 C38 H38C 109.5
H38A C38 H38B 109.5
H38A C38 H38C 109.5
H38B C38 H38C 109.5
N8 C39 H39A 110.3
N8 C39 H39B 110.3
N8 C39 C40 107.01(15)
H39A C39 H39B 108.6
C40 C39 H39A 110.3
C40 C39 H39B 110.3
N11 C40 C39 115.51(16)
N11 C40 C41 119.98(17)
C41 C40 C39 124.47(16)
F3 C41 C40 117.57(17)
F3 C41 C42 119.62(17)
C40 C41 C42 122.80(17)
C41 C42 H42 121.7
C41 C42 C43 116.51(17)
C43 C42 H42 121.7
C42 C43 H43 120.2
C44 C43 C42 119.54(17)
C44 C43 H43 120.2
N11 C44 C43 122.85(17)
N11 C44 H44 118.6
C43 C44 H44 118.6
N9 C45 H45A 110.0
N9 C45 H45B 110.0
N9 C45 C46 108.32(15)
H45A C45 H45B 108.4
C46 C45 H45A 110.0
C46 C45 H45B 110.0
N12 C46 C45 116.39(16)
N12 C46 C47 120.22(18)
C47 C46 C45 123.26(17)
F4 C47 C46 117.14(18)
F4 C47 C48 120.38(18)
C48 C47 C46 122.48(18)
C47 C48 H48 121.7
C47 C48 C49 116.62(18)
C49 C48 H48 121.7
C48 C49 H49 120.1
C48 C49 C50 119.81(19)
C50 C49 H49 120.1
N12 C50 C49 122.78(18)
N12 C50 H50 118.6
C49 C50 H50 118.6
F20 F19 B4 71.2(4)
F19 F20 B4 66.0(4)
F17 B4 F18 114.1(2)
F17 B4 F20 126.4(3)
F17 B4 F20A 93.1(3)
F17 B4 F19A 84.2(3)
F18 B4 F20A 102.2(3)
F18 B4 F19A 104.7(3)
F19 B4 F17 130.3(4)
F19 B4 F18 107.8(3)
F19 B4 F20 42.8(3)
F20 B4 F18 116.5(3)
F20A B4 F19A 151.6(3)
F10 B2 F9 106.4(2)
F10 B2 F12 109.08(18)
F11 B2 F9 108.5(2)
F11 B2 F10 112.5(2)
F11 B2 F12 111.0(2)
F12 B2 F9 109.2(2)
F5 B1 F8 109.00(18)
F6 B1 F5 108.32(18)
F6 B1 F7 110.2(2)
F6 B1 F8 110.7(2)
F7 B1 F5 109.39(18)
F7 B1 F8 109.24(18)
N13 C51 C52 179.5(3)
C51 C52 H52A 109.5
C51 C52 H52B 109.5
C51 C52 H52C 109.5
H52A C52 H52B 109.5
H52A C52 H52C 109.5
H52B C52 H52C 109.5
F13 B3 F15 106.1(2)
F14 B3 F13 110.07(18)
F14 B3 F15 110.24(18)
F14 B3 F16 110.3(2)
F16 B3 F13 109.75(18)
F16 B3 F15 110.24(19)

loop_
_geom_bond_atom_site_label_1
_geom_bond_atom_site_label_2
_geom_bond_distance
Fe1 N1 2.0111(16)
Fe1 N2 2.0175(16)
Fe1 N3 2.0039(16)
Fe1 N4 2.0902(16)
Fe1 N5 1.9778(16)
Fe1 N6 1.9706(17)
F1 C16 1.349(2)
F2 C22 1.339(2)
N1 C1 1.513(2)
N1 C6 1.485(2)
N1 C14 1.481(2)
N2 C2 1.490(3)
N2 C3 1.512(2)
N2 C20 1.485(2)
N3 C4 1.484(3)
N3 C5 1.511(3)
N3 C7 1.475(3)
N4 C8 1.362(3)
N4 C12 1.356(3)
N5 C15 1.359(2)
N5 C19 1.348(2)
N6 C21 1.357(2)
N6 C25 1.355(3)
C1 H1A 0.9900
C1 H1B 0.9900
C1 C2 1.524(3)
C2 H2A 0.9900
C2 H2B 0.9900
C3 H3A 0.9900
C3 H3B 0.9900
C3 C4 1.509(3)
C4 H4A 0.9900
C4 H4B 0.9900
C5 H5A 0.9900
C5 H5B 0.9900
C5 C6 1.520(3)
C6 H6A 0.9900
C6 H6B 0.9900
C7 H7A 0.9900
C7 H7B 0.9900
C7 C8 1.492(3)
C8 C9 1.390(3)
C9 H9 0.9500
C9 C10 1.375(4)
C10 H10 0.9500
C10 C11 1.365(4)
C11 H11 0.9500
C11 C12 1.404(3)
C12 C13 1.492(3)
C13 H13A 0.9800
C13 H13B 0.9800
C13 H13C 0.9800
C14 H14A 0.9900
C14 H14B 0.9900
C14 C15 1.503(3)
C15 C16 1.378(3)
C16 C17 1.375(3)
C17 H17 0.9500
C17 C18 1.390(3)
C18 H18 0.9500
C18 C19 1.384(3)
C19 H19 0.9500
C20 H20A 0.9900
C20 H20B 0.9900
C20 C21 1.507(3)
C21 C22 1.385(3)
C22 C23 1.376(3)
C23 H23 0.9500
C23 C24 1.383(3)
C24 H24 0.9500
C24 C25 1.386(3)
C25 H25 0.9500
Fe2 N7 2.0059(16)
Fe2 N8 2.0023(16)
Fe2 N9 2.0112(16)
Fe2 N10 2.0851(15)
Fe2 N11 1.9760(16)
Fe2 N12 1.9702(15)
F3 C41 1.351(2)
F4 C47 1.347(2)
N7 C26 1.513(2)
N7 C31 1.489(2)
N7 C32 1.473(2)
N8 C27 1.489(2)
N8 C28 1.511(2)
N8 C39 1.477(2)
N9 C29 1.487(2)
N9 C30 1.513(2)
N9 C45 1.481(2)
N10 C33 1.364(2)
N10 C37 1.361(2)
N11 C40 1.358(2)
N11 C44 1.350(2)
N12 C46 1.359(2)
N12 C50 1.348(2)
C26 H26A 0.9900
C26 H26B 0.9900
C26 C27 1.518(3)
C27 H27A 0.9900
C27 H27B 0.9900
C28 H28A 0.9900
C28 H28B 0.9900
C28 C29 1.519(3)
C29 H29A 0.9900
C29 H29B 0.9900
C30 H30A 0.9900
C30 H30B 0.9900
C30 C31 1.515(3)
C31 H31A 0.9900
C31 H31B 0.9900
C32 H32A 0.9900
C32 H32B 0.9900
C32 C33 1.498(3)
C33 C34 1.387(3)
C34 H34 0.9500
C34 C35 1.387(3)
C35 H35 0.9500
C35 C36 1.377(3)
C36 H36 0.9500
C36 C37 1.401(3)
C37 C38 1.494(3)
C38 H38A 0.9800
C38 H38B 0.9800
C38 H38C 0.9800
C39 H39A 0.9900
C39 H39B 0.9900
C39 C40 1.499(3)
C40 C41 1.378(3)
C41 C42 1.378(3)
C42 H42 0.9500
C42 C43 1.388(3)
C43 H43 0.9500
C43 C44 1.386(3)
C44 H44 0.9500
C45 H45A 0.9900
C45 H45B 0.9900
C45 C46 1.504(3)
C46 C47 1.381(3)
C47 C48 1.374(3)
C48 H48 0.9500
C48 C49 1.384(3)
C49 H49 0.9500
C49 C50 1.385(3)
C50 H50 0.9500
F17 B4 1.304(3)
F18 B4 1.385(3)
F19 F20 0.954(6)
F19 B4 1.284(5)
F20 B4 1.330(5)
B4 F20A 1.533(5)
B4 F19A 1.572(6)
F9 B2 1.394(3)
F10 B2 1.388(3)
F11 B2 1.362(3)
F12 B2 1.392(3)
F5 B1 1.387(3)
F6 B1 1.375(3)
F7 B1 1.386(3)
F8 B1 1.392(3)
N13 C51 1.137(3)
C51 C52 1.455(3)
C52 H52A 0.9800
C52 H52B 0.9800
C52 H52C 0.9800
F13 B3 1.390(3)
F14 B3 1.382(3)
F15 B3 1.402(3)
F16 B3 1.386(3)

loop_
_geom_torsion_atom_site_label_1
_geom_torsion_atom_site_label_2
_geom_torsion_atom_site_label_3
_geom_torsion_atom_site_label_4
_geom_torsion
Fe1 N1 C1 C2 -19.46(19)
Fe1 N1 C6 C5 -45.99(16)
Fe1 N1 C14 C15 40.98(16)
Fe1 N2 C2 C1 -45.76(16)
Fe1 N2 C3 C4 -19.2(2)
Fe1 N2 C20 C21 35.11(17)
Fe1 N3 C4 C3 -45.51(19)
Fe1 N3 C5 C6 -16.51(19)
Fe1 N3 C7 C8 43.02(18)
Fe1 N4 C8 C7 14.5(2)
Fe1 N4 C8 C9 -170.40(17)
Fe1 N4 C12 C11 169.50(15)
Fe1 N4 C12 C13 -14.2(3)
Fe1 N5 C15 C14 7.4(2)
Fe1 N5 C15 C16 -174.42(14)
Fe1 N5 C19 C18 173.91(14)
Fe1 N6 C21 C20 5.5(2)
Fe1 N6 C21 C22 -178.97(15)
Fe1 N6 C25 C24 -179.52(16)
F1 C16 C17 C18 179.06(17)
F2 C22 C23 C24 179.0(2)
N1 C1 C2 N2 43.0(2)
N1 C14 C15 N5 -32.6(2)
N1 C14 C15 C16 149.26(18)
N2 C3 C4 N3 42.6(2)
N2 C20 C21 N6 -27.8(2)
N2 C20 C21 C22 156.80(18)
N3 C5 C6 N1 41.5(2)
N3 C7 C8 N4 -38.7(2)
N3 C7 C8 C9 146.02(19)
N4 C8 C9 C10 -1.7(3)
N5 C15 C16 F1 179.88(16)
N5 C15 C16 C17 -0.6(3)
N6 C21 C22 F2 179.51(17)
N6 C21 C22 C23 -1.8(3)
C1 N1 C6 C5 74.06(19)
C1 N1 C14 C15 -78.88(18)
C2 N2 C3 C4 -137.00(17)
C2 N2 C20 C21 152.81(15)
C3 N2 C2 C1 73.77(18)
C3 N2 C20 C21 -84.72(18)
C4 N3 C5 C6 -135.17(17)
C4 N3 C7 C8 160.22(16)
C5 N3 C4 C3 74.5(2)
C5 N3 C7 C8 -76.4(2)
C6 N1 C1 C2 -137.36(17)
C6 N1 C14 C15 157.54(15)
C7 N3 C4 C3 -162.75(17)
C7 N3 C5 C6 101.61(18)
C7 C8 C9 C10 173.2(2)
C8 N4 C12 C11 -6.2(3)
C8 N4 C12 C13 170.10(18)
C8 C9 C10 C11 -3.1(3)
C9 C10 C11 C12 3.0(3)
C10 C11 C12 N4 1.8(3)
C10 C11 C12 C13 -174.5(2)
C12 N4 C8 C7 -168.81(17)
C12 N4 C8 C9 6.3(3)
C14 N1 C1 C2 98.46(18)
C14 N1 C6 C5 -162.76(15)
C14 C15 C16 F1 -2.1(3)
C14 C15 C16 C17 177.47(18)
C15 N5 C19 C18 -1.1(3)
C15 C16 C17 C18 -0.5(3)
C16 C17 C18 C19 0.7(3)
C17 C18 C19 N5 0.0(3)
C19 N5 C15 C14 -176.87(16)
C19 N5 C15 C16 1.3(3)
C20 N2 C2 C1 -163.39(15)
C20 N2 C3 C4 98.78(19)
C20 C21 C22 F2 -5.3(3)
C20 C21 C22 C23 173.5(2)
C21 N6 C25 C24 -0.4(3)
C21 C22 C23 C24 0.3(3)
C22 C23 C24 C25 1.1(3)
C23 C24 C25 N6 -1.1(3)
C25 N6 C21 C20 -173.75(17)
C25 N6 C21 C22 1.8(3)
Fe2 N7 C26 C27 -18.15(18)
Fe2 N7 C31 C30 -46.22(17)
Fe2 N7 C32 C33 40.79(17)
Fe2 N8 C27 C26 -46.42(16)
Fe2 N8 C28 C29 -19.10(18)
Fe2 N8 C39 C40 41.12(16)
Fe2 N9 C29 C28 -45.51(17)
Fe2 N9 C30 C31 -20.14(19)
Fe2 N9 C45 C46 34.82(17)
Fe2 N10 C33 C32 11.94(19)
Fe2 N10 C33 C34 -173.86(15)
Fe2 N10 C37 C36 176.82(14)
Fe2 N10 C37 C38 -5.6(3)
Fe2 N11 C40 C39 6.16(19)
Fe2 N11 C40 C41 -175.98(13)
Fe2 N11 C44 C43 174.65(14)
Fe2 N12 C46 C45 2.9(2)
Fe2 N12 C46 C47 178.99(14)
Fe2 N12 C50 C49 -178.91(14)
F3 C41 C42 C43 -179.56(16)
F4 C47 C48 C49 -179.48(17)
N7 C26 C27 N8 42.6(2)
N7 C32 C33 N10 -35.8(2)
N7 C32 C33 C34 149.70(17)
N8 C28 C29 N9 42.9(2)
N8 C39 C40 N11 -31.9(2)
N8 C39 C40 C41 150.30(17)
N9 C30 C31 N7 43.7(2)
N9 C45 C46 N12 -25.6(2)
N9 C45 C46 C47 158.38(17)
N10 C33 C34 C35 -4.6(3)
N11 C40 C41 F3 179.70(15)
N11 C40 C41 C42 0.5(3)
N12 C46 C47 F4 -179.94(16)
N12 C46 C47 C48 -0.2(3)
C26 N7 C31 C30 73.72(19)
C26 N7 C32 C33 -78.96(18)
C27 N8 C28 C29 -137.01(17)
C27 N8 C39 C40 157.87(15)
C28 N8 C27 C26 73.13(18)
C28 N8 C39 C40 -78.16(18)
C29 N9 C30 C31 -137.11(16)
C29 N9 C45 C46 151.90(15)
C30 N9 C29 C28 73.60(18)
C30 N9 C45 C46 -85.84(18)
C31 N7 C26 C27 -136.37(16)
C31 N7 C32 C33 157.31(15)
C32 N7 C26 C27 99.85(18)
C32 N7 C31 C30 -162.73(15)
C32 C33 C34 C35 169.40(18)
C33 N10 C37 C36 -2.3(3)
C33 N10 C37 C38 175.30(17)
C33 C34 C35 C36 0.4(3)
C34 C35 C36 C37 2.5(3)
C35 C36 C37 N10 -1.6(3)
C35 C36 C37 C38 -179.25(19)
C37 N10 C33 C32 -168.75(16)
C37 N10 C33 C34 5.5(3)
C39 N8 C27 C26 -163.12(15)
C39 N8 C28 C29 98.47(18)
C39 C40 C41 F3 -2.6(3)
C39 C40 C41 C42 178.14(18)
C40 N11 C44 C43 -0.6(3)
C40 C41 C42 C43 -0.4(3)
C41 C42 C43 C44 -0.2(3)
C42 C43 C44 N11 0.7(3)
C44 N11 C40 C39 -177.85(16)
C44 N11 C40 C41 0.0(2)
C45 N9 C29 C28 -163.32(15)
C45 N9 C30 C31 99.21(18)
C45 C46 C47 F4 -4.1(3)
C45 C46 C47 C48 175.58(19)
C46 N12 C50 C49 0.3(3)
C46 C47 C48 C49 0.8(3)
C47 C48 C49 C50 -0.9(3)
C48 C49 C50 N12 0.3(3)
C50 N12 C46 C45 -176.45(16)
C50 N12 C46 C47 -0.3(3)
F19 F20 B4 F17 -112.8(6)
F19 F20 B4 F18 87.9(5)
F20 F19 B4 F17 103.2(6)
F20 F19 B4 F18 -110.1(4)
